data_7033776
loop_
_publ_author_name
'Bindewald, Elvira'
'Lorenz, Roxana'
'H\"ubner, Olaf'
'Brox, Dominik'
'Herten, Dirk-Peter'
'Kaifer, Elisabeth'
'Himmel, Hans-J\"org'

_publ_section_title
;
 Tetraguanidino-functionalized phenazine and fluorene dyes: synthesis,
 optical properties and metal coordination.
;
_journal_issue 7
_journal_name_full 'Dalton transactions (Cambridge, England : 2003)'
_journal_page_first 3467
_journal_page_last 3485
_journal_paper_doi 10.1039/c4dt03572k
_journal_volume 44
_journal_year 2015
_chemical_formula_sum 'C35 H57 N13'
_chemical_formula_weight 659.94
_chemical_name_systematic
;                                                                               
 ?                                                                              
;
_space_group_IT_number 2
_symmetry_cell_setting triclinic
_symmetry_space_group_name_Hall '-P 1'
_symmetry_space_group_name_H-M 'P -1'
_atom_sites_solution_hydrogens geom
_atom_sites_solution_primary direct
_atom_sites_solution_secondary difmap
_audit_creation_method SHELXL-97
_audit_update_record
;
2014-07-28 deposited with the CCDC.
2014-12-09 downloaded from the CCDC.
;
_cell_angle_alpha 103.13(3)
_cell_angle_beta 90.59(3)
_cell_angle_gamma 92.60(3)
_cell_formula_units_Z 2
_cell_length_a 7.8850(16)
_cell_length_b 13.540(3)
_cell_length_c 18.573(4)
_cell_measurement_temperature 100
_cell_measurement_theta_max 27.71
_cell_measurement_theta_min 2.25
_cell_volume 1928.6(8)
_computing_cell_refinement 'DENZO/SKALEPACK (Bruker AXS, 1997-2009)'
_computing_data_collection 'COLLECT (Bruker AXS, 1997-2009)'
_computing_data_reduction 'DENZO/SKALEPACK (Bruker AXS, 1997-2009)'
_computing_molecular_graphics 'XPMA (Zsolnai, Huttner, 1994)'
_computing_publication_material 'SHELXL-97 (Sheldrick, 1997)'
_computing_structure_refinement 'SHELXL-97 (Sheldrick, 1997)'
_computing_structure_solution 'SHELXS-97 (Sheldrick, 1997)'
_diffrn_ambient_temperature 100
_diffrn_measured_fraction_theta_full 0.980
_diffrn_measured_fraction_theta_max 0.980
_diffrn_measurement_device_type 'NONIUS KAPPA CCD'
_diffrn_measurement_method 'O-Scan    '
_diffrn_radiation_monochromator graphite
_diffrn_radiation_source 'fine-focus sealed tube'
_diffrn_radiation_type MoK\a
_diffrn_radiation_wavelength 0.71073
_diffrn_reflns_av_R_equivalents 0.0820
_diffrn_reflns_av_sigmaI/netI 0.0840
_diffrn_reflns_limit_h_max 10
_diffrn_reflns_limit_h_min -10
_diffrn_reflns_limit_k_max 17
_diffrn_reflns_limit_k_min -17
_diffrn_reflns_limit_l_max 24
_diffrn_reflns_limit_l_min -24
_diffrn_reflns_number 31289
_diffrn_reflns_theta_full 27.71
_diffrn_reflns_theta_max 27.71
_diffrn_reflns_theta_min 2.25
_exptl_absorpt_coefficient_mu 0.072
_exptl_absorpt_correction_type none
_exptl_crystal_colour colourless
_exptl_crystal_density_diffrn 1.136
_exptl_crystal_density_method 'not measured'
_exptl_crystal_description needle
_exptl_crystal_F_000 716
_exptl_crystal_size_max 0.35
_exptl_crystal_size_mid 0.20
_exptl_crystal_size_min 0.15
_refine_diff_density_max 0.654
_refine_diff_density_min -0.348
_refine_diff_density_rms 0.066
_refine_ls_extinction_method none
_refine_ls_goodness_of_fit_ref 1.031
_refine_ls_hydrogen_treatment constr
_refine_ls_matrix_type full
_refine_ls_number_parameters 450
_refine_ls_number_reflns 8875
_refine_ls_number_restraints 0
_refine_ls_restrained_S_all 1.031
_refine_ls_R_factor_all 0.1141
_refine_ls_R_factor_gt 0.0673
_refine_ls_shift/su_max 0.000
_refine_ls_shift/su_mean 0.000
_refine_ls_structure_factor_coef Fsqd
_refine_ls_weighting_details 'calc w=1/[\s^2^(Fo^2^)+(0.1133P)^2^+0.0782P] where P=(Fo^2^+2Fc^2^)/3'
_refine_ls_weighting_scheme calc
_refine_ls_wR_factor_gt 0.1721
_refine_ls_wR_factor_ref 0.1991
_reflns_number_gt 5543
_reflns_number_total 8875
_reflns_threshold_expression >2sigma(I)
_cod_data_source_file c4dt03572k2.cif
_cod_data_source_block ebfg33
_cod_depositor_comments 'Adding full bibliography for 7033775--7033781.cif.'
_cod_original_cell_volume 1928.6(7)
_cod_original_sg_symbol_H-M P-1
_cod_database_code 7033776

loop_
_symmetry_equiv_pos_as_xyz
'x, y, z'
'-x, -y, -z'

loop_
_atom_site_label
_atom_site_type_symbol
_atom_site_fract_x
_atom_site_fract_y
_atom_site_fract_z
_atom_site_U_iso_or_equiv
_atom_site_adp_type
_atom_site_occupancy
_atom_site_symmetry_multiplicity
_atom_site_calc_flag
_atom_site_refinement_flags
N1 N 0.3358(2) 0.69250(13) 0.38354(9) 0.0300(4) Uani 1 1 d .
N2 N 0.0833(2) 0.78453(14) 0.39360(9) 0.0322(4) Uani 1 1 d .
N3 N 0.1307(2) 0.66910(14) 0.46650(10) 0.0364(4) Uani 1 1 d .
N4 N 0.3993(2) 0.64719(13) 0.23148(9) 0.0307(4) Uani 1 1 d .
N5 N 0.6609(2) 0.57553(14) 0.18658(10) 0.0349(4) Uani 1 1 d .
N6 N 0.4080(2) 0.53016(14) 0.12014(10) 0.0327(4) Uani 1 1 d .
N7 N 1.0166(2) 1.07429(13) 0.14379(9) 0.0295(4) Uani 1 1 d .
N8 N 0.8794(2) 1.21194(14) 0.11207(10) 0.0336(4) Uani 1 1 d .
N9 N 1.1399(2) 1.16183(14) 0.06323(9) 0.0338(4) Uani 1 1 d .
N10 N 1.0416(2) 1.24227(13) 0.26981(9) 0.0298(4) Uani 1 1 d .
N11 N 1.2847(2) 1.20943(14) 0.33659(10) 0.0355(4) Uani 1 1 d .
N12 N 1.2395(2) 1.37197(14) 0.32006(10) 0.0352(4) Uani 1 1 d .
N13 N 1.4197(3) 0.77485(17) 0.04464(12) 0.0493(5) Uani 1 1 d .
C1 C 0.4309(2) 0.76250(16) 0.35228(11) 0.0272(4) Uani 1 1 d .
C2 C 0.4776(2) 0.73486(16) 0.27720(11) 0.0276(4) Uani 1 1 d .
C3 C 0.5831(2) 0.80216(16) 0.24889(11) 0.0276(4) Uani 1 1 d .
H3 H 0.6149 0.7847 0.1997 0.033 Uiso 1 1 calc R
C4 C 0.6407(2) 0.89420(15) 0.29310(11) 0.0259(4) Uani 1 1 d .
C5 C 0.7512(2) 0.97644(15) 0.27683(11) 0.0260(4) Uani 1 1 d .
C6 C 0.8291(2) 0.98533(16) 0.21179(11) 0.0278(4) Uani 1 1 d .
H6 H 0.8156 0.9327 0.1699 0.033 Uiso 1 1 calc R
C7 C 0.9273(2) 1.07229(16) 0.20875(11) 0.0271(4) Uani 1 1 d .
C8 C 0.9505(2) 1.15153(16) 0.27372(11) 0.0279(4) Uani 1 1 d .
C9 C 0.8711(2) 1.14098(16) 0.33870(11) 0.0292(5) Uani 1 1 d .
H9 H 0.8847 1.1928 0.3811 0.035 Uiso 1 1 calc R
C10 C 0.7725(2) 1.05435(16) 0.34079(11) 0.0268(4) Uani 1 1 d .
C11 C 0.6720(2) 1.02560(16) 0.40333(11) 0.0299(5) Uani 1 1 d .
H11A H 0.7459 1.0224 0.4447 0.036 Uiso 1 1 calc R
H11B H 0.5853 1.0736 0.4204 0.036 Uiso 1 1 calc R
C12 C 0.5938(2) 0.92220(16) 0.36746(11) 0.0274(4) Uani 1 1 d .
C13 C 0.4903(2) 0.85585(16) 0.39634(11) 0.0286(5) Uani 1 1 d .
H13 H 0.4600 0.8737 0.4457 0.034 Uiso 1 1 calc R
C14 C 0.1911(3) 0.71667(16) 0.41281(11) 0.0297(5) Uani 1 1 d .
C15 C 0.0911(3) 0.80863(18) 0.32140(12) 0.0355(5) Uani 1 1 d .
H15A H 0.1648 0.8679 0.3242 0.053 Uiso 1 1 calc R
H15B H -0.0207 0.8215 0.3059 0.053 Uiso 1 1 calc R
H15C H 0.1343 0.7525 0.2863 0.053 Uiso 1 1 calc R
C16 C -0.0087(3) 0.85546(19) 0.44845(13) 0.0413(6) Uani 1 1 d .
H16A H 0.0080 0.8411 0.4962 0.062 Uiso 1 1 calc R
H16B H -0.1276 0.8485 0.4356 0.062 Uiso 1 1 calc R
H16C H 0.0329 0.9236 0.4497 0.062 Uiso 1 1 calc R
C17 C -0.0470(3) 0.6328(2) 0.46485(14) 0.0483(6) Uani 1 1 d .
H17A H -0.1146 0.6716 0.4392 0.072 Uiso 1 1 calc R
H17B H -0.0859 0.6404 0.5145 0.072 Uiso 1 1 calc R
H17C H -0.0572 0.5624 0.4397 0.072 Uiso 1 1 calc R
C18 C 0.2463(3) 0.6063(2) 0.49533(13) 0.0457(6) Uani 1 1 d .
H18A H 0.2467 0.5405 0.4623 0.068 Uiso 1 1 calc R
H18B H 0.2099 0.5993 0.5431 0.068 Uiso 1 1 calc R
H18C H 0.3588 0.6377 0.4996 0.068 Uiso 1 1 calc R
C19 C 0.4875(2) 0.58853(16) 0.18211(11) 0.0300(5) Uani 1 1 d .
C20 C 0.7476(3) 0.59263(19) 0.25783(13) 0.0430(6) Uani 1 1 d .
H20A H 0.6667 0.5876 0.2952 0.065 Uiso 1 1 calc R
H20B H 0.8031 0.6591 0.2691 0.065 Uiso 1 1 calc R
H20C H 0.8306 0.5425 0.2563 0.065 Uiso 1 1 calc R
C21 C 0.7672(3) 0.58652(19) 0.12488(14) 0.0439(6) Uani 1 1 d .
H21A H 0.6965 0.5870 0.0826 0.066 Uiso 1 1 calc R
H21B H 0.8406 0.5307 0.1132 0.066 Uiso 1 1 calc R
H21C H 0.8345 0.6491 0.1383 0.066 Uiso 1 1 calc R
C22 C 0.4567(3) 0.42731(18) 0.08657(13) 0.0427(6) Uani 1 1 d .
H22A H 0.5604 0.4140 0.1094 0.064 Uiso 1 1 calc R
H22B H 0.4731 0.4210 0.0346 0.064 Uiso 1 1 calc R
H22C H 0.3685 0.3794 0.0936 0.064 Uiso 1 1 calc R
C23 C 0.2321(3) 0.54925(18) 0.10552(13) 0.0377(5) Uani 1 1 d .
H23A H 0.1590 0.5195 0.1367 0.056 Uiso 1 1 calc R
H23B H 0.2029 0.5197 0.0546 0.056 Uiso 1 1 calc R
H23C H 0.2182 0.6211 0.1156 0.056 Uiso 1 1 calc R
C24 C 1.0095(2) 1.14717(16) 0.11004(11) 0.0291(5) Uani 1 1 d .
C25 C 0.9105(3) 1.31847(18) 0.11202(13) 0.0412(5) Uani 1 1 d .
H25A H 1.0302 1.3326 0.1087 0.062 Uiso 1 1 calc R
H25B H 0.8696 1.3597 0.1569 0.062 Uiso 1 1 calc R
H25C H 0.8523 1.3335 0.0704 0.062 Uiso 1 1 calc R
C26 C 0.7114(3) 1.1876(2) 0.13580(13) 0.0410(6) Uani 1 1 d .
H26A H 0.6927 1.1152 0.1264 0.062 Uiso 1 1 calc R
H26B H 0.6279 1.2152 0.1089 0.062 Uiso 1 1 calc R
H26C H 0.7021 1.2163 0.1878 0.062 Uiso 1 1 calc R
C27 C 1.0965(3) 1.1731(2) -0.01114(12) 0.0428(6) Uani 1 1 d .
H27A H 1.0759 1.1072 -0.0433 0.064 Uiso 1 1 calc R
H27B H 1.1888 1.2084 -0.0295 0.064 Uiso 1 1 calc R
H27C H 0.9962 1.2111 -0.0094 0.064 Uiso 1 1 calc R
C28 C 1.2867(3) 1.1005(2) 0.06388(14) 0.0459(6) Uani 1 1 d .
H28A H 1.3261 1.1072 0.1139 0.069 Uiso 1 1 calc R
H28B H 1.3757 1.1233 0.0357 0.069 Uiso 1 1 calc R
H28C H 1.2552 1.0306 0.0424 0.069 Uiso 1 1 calc R
C29 C 1.1811(3) 1.27062(16) 0.30724(11) 0.0304(5) Uani 1 1 d .
C30 C 1.2973(3) 1.10318(17) 0.30213(13) 0.0404(6) Uani 1 1 d .
H30A H 1.2362 1.0628 0.3305 0.061 Uiso 1 1 calc R
H30B H 1.4145 1.0866 0.3001 0.061 Uiso 1 1 calc R
H30C H 1.2496 1.0896 0.2529 0.061 Uiso 1 1 calc R
C31 C 1.3824(3) 1.24550(19) 0.40479(13) 0.0421(6) Uani 1 1 d .
H31A H 1.3619 1.3157 0.4248 0.063 Uiso 1 1 calc R
H31B H 1.5011 1.2385 0.3950 0.063 Uiso 1 1 calc R
H31C H 1.3490 1.2062 0.4398 0.063 Uiso 1 1 calc R
C32 C 1.4129(3) 1.3954(2) 0.30124(17) 0.0564(7) Uani 1 1 d .
H32A H 1.4865 1.3471 0.3140 0.085 Uiso 1 1 calc R
H32B H 1.4484 1.4625 0.3282 0.085 Uiso 1 1 calc R
H32C H 1.4184 1.3920 0.2491 0.085 Uiso 1 1 calc R
C33 C 1.1226(3) 1.44174(18) 0.30055(13) 0.0412(6) Uani 1 1 d .
H33A H 1.1110 1.4292 0.2477 0.062 Uiso 1 1 calc R
H33B H 1.1655 1.5103 0.3198 0.062 Uiso 1 1 calc R
H33C H 1.0138 1.4319 0.3213 0.062 Uiso 1 1 calc R
C34 C 1.3429(3) 0.81820(18) 0.09222(12) 0.0370(5) Uani 1 1 d .
C35 C 1.2428(3) 0.8710(2) 0.15366(13) 0.0496(7) Uani 1 1 d .
H35A H 1.1582 0.8245 0.1658 0.074 Uiso 1 1 calc R
H35B H 1.1883 0.9260 0.1397 0.074 Uiso 1 1 calc R
H35C H 1.3161 0.8973 0.1959 0.074 Uiso 1 1 calc R

loop_
_atom_site_aniso_label
_atom_site_aniso_U_11
_atom_site_aniso_U_22
_atom_site_aniso_U_33
_atom_site_aniso_U_23
_atom_site_aniso_U_13
_atom_site_aniso_U_12
N1 0.0292(9) 0.0279(10) 0.0330(9) 0.0071(8) 0.0039(7) 0.0011(7)
N2 0.0298(9) 0.0326(11) 0.0336(10) 0.0053(8) 0.0067(7) 0.0042(8)
N3 0.0400(10) 0.0357(11) 0.0342(10) 0.0109(9) 0.0055(8) -0.0070(8)
N4 0.0290(9) 0.0279(10) 0.0327(9) 0.0020(8) 0.0042(7) -0.0004(7)
N5 0.0275(9) 0.0316(11) 0.0426(10) 0.0014(8) 0.0008(8) 0.0038(7)
N6 0.0285(9) 0.0277(10) 0.0379(10) -0.0017(8) -0.0002(7) 0.0051(7)
N7 0.0281(8) 0.0302(10) 0.0290(9) 0.0040(8) 0.0028(7) 0.0005(7)
N8 0.0323(9) 0.0305(11) 0.0388(10) 0.0100(8) 0.0006(8) 0.0003(8)
N9 0.0315(9) 0.0378(11) 0.0329(10) 0.0103(8) 0.0046(7) -0.0023(8)
N10 0.0308(9) 0.0252(10) 0.0320(9) 0.0040(8) 0.0020(7) -0.0006(7)
N11 0.0345(9) 0.0292(10) 0.0399(10) 0.0023(8) -0.0056(8) 0.0014(8)
N12 0.0354(9) 0.0287(10) 0.0407(10) 0.0077(8) -0.0012(8) -0.0058(8)
N13 0.0517(12) 0.0499(14) 0.0457(12) 0.0085(11) 0.0135(10) 0.0072(10)
C1 0.0263(10) 0.0250(11) 0.0304(11) 0.0057(9) 0.0033(8) 0.0034(8)
C2 0.0238(9) 0.0254(11) 0.0322(11) 0.0035(9) 0.0012(8) 0.0023(8)
C3 0.0260(10) 0.0280(12) 0.0271(10) 0.0020(9) 0.0037(8) 0.0045(8)
C4 0.0222(9) 0.0259(11) 0.0292(10) 0.0046(9) 0.0026(8) 0.0048(8)
C5 0.0237(9) 0.0244(11) 0.0286(10) 0.0032(9) 0.0008(8) 0.0031(8)
C6 0.0276(10) 0.0245(11) 0.0290(10) 0.0013(9) 0.0005(8) 0.0004(8)
C7 0.0244(9) 0.0279(11) 0.0279(10) 0.0038(9) 0.0018(8) 0.0032(8)
C8 0.0250(10) 0.0252(11) 0.0338(11) 0.0068(9) 0.0003(8) 0.0029(8)
C9 0.0295(10) 0.0264(11) 0.0286(11) 0.0002(9) -0.0021(8) 0.0001(8)
C10 0.0250(9) 0.0264(11) 0.0282(10) 0.0038(9) 0.0010(8) 0.0034(8)
C11 0.0304(10) 0.0306(12) 0.0277(10) 0.0045(9) 0.0006(8) 0.0018(9)
C12 0.0262(10) 0.0271(11) 0.0285(10) 0.0051(9) 0.0011(8) 0.0038(8)
C13 0.0293(10) 0.0291(12) 0.0266(10) 0.0039(9) 0.0045(8) 0.0042(8)
C14 0.0324(11) 0.0260(11) 0.0287(11) 0.0029(9) 0.0015(8) -0.0031(9)
C15 0.0327(11) 0.0361(13) 0.0390(12) 0.0114(10) -0.0013(9) 0.0013(9)
C16 0.0357(12) 0.0403(14) 0.0432(13) -0.0013(11) 0.0041(10) 0.0060(10)
C17 0.0485(14) 0.0452(16) 0.0487(14) 0.0072(12) 0.0153(11) -0.0096(12)
C18 0.0611(15) 0.0405(15) 0.0379(13) 0.0162(11) -0.0043(11) -0.0075(12)
C19 0.0279(10) 0.0263(12) 0.0354(11) 0.0065(9) 0.0023(9) 0.0001(8)
C20 0.0375(12) 0.0350(14) 0.0543(15) 0.0053(11) -0.0099(11) 0.0049(10)
C21 0.0297(11) 0.0411(15) 0.0574(15) 0.0032(12) 0.0112(10) 0.0042(10)
C22 0.0408(12) 0.0336(14) 0.0467(14) -0.0057(11) -0.0006(10) 0.0056(10)
C23 0.0333(11) 0.0346(13) 0.0419(13) 0.0023(10) -0.0040(9) 0.0018(9)
C24 0.0298(10) 0.0291(12) 0.0258(10) 0.0017(9) -0.0003(8) -0.0029(9)
C25 0.0471(13) 0.0315(13) 0.0445(13) 0.0076(11) -0.0018(10) 0.0020(10)
C26 0.0325(11) 0.0476(15) 0.0463(13) 0.0166(12) 0.0018(10) 0.0075(10)
C27 0.0461(13) 0.0477(15) 0.0352(12) 0.0117(11) 0.0034(10) -0.0037(11)
C28 0.0322(12) 0.0591(17) 0.0513(14) 0.0221(13) 0.0099(10) 0.0033(11)
C29 0.0323(11) 0.0278(12) 0.0302(11) 0.0048(9) 0.0028(9) 0.0000(9)
C30 0.0391(12) 0.0316(13) 0.0473(13) 0.0018(11) -0.0018(10) 0.0067(10)
C31 0.0378(12) 0.0404(14) 0.0450(14) 0.0027(11) -0.0064(10) 0.0067(10)
C32 0.0444(14) 0.0509(17) 0.0734(19) 0.0158(15) 0.0057(13) -0.0123(12)
C33 0.0529(14) 0.0263(13) 0.0434(13) 0.0065(10) -0.0045(11) -0.0026(10)
C34 0.0425(12) 0.0342(13) 0.0354(12) 0.0095(11) -0.0003(10) 0.0047(10)
C35 0.0631(16) 0.0503(16) 0.0366(13) 0.0074(12) 0.0062(11) 0.0263(13)

loop_
_atom_type_symbol
_atom_type_description
_atom_type_scat_dispersion_real
_atom_type_scat_dispersion_imag
_atom_type_scat_source
C C 0.0033 0.0016 'International Tables Vol C Tables 4.2.6.8 and 6.1.1.4'
H H 0.0000 0.0000 'International Tables Vol C Tables 4.2.6.8 and 6.1.1.4'
N N 0.0061 0.0033 'International Tables Vol C Tables 4.2.6.8 and 6.1.1.4'

loop_
_geom_angle_atom_site_label_1
_geom_angle_atom_site_label_2
_geom_angle_atom_site_label_3
_geom_angle
C14 N1 C1 119.85(18)
C14 N2 C15 120.96(17)
C14 N2 C16 122.28(17)
C15 N2 C16 114.68(18)
C14 N3 C18 117.30(18)
C14 N3 C17 120.43(19)
C18 N3 C17 113.53(19)
C19 N4 C2 119.79(17)
C19 N5 C20 120.55(18)
C19 N5 C21 119.21(18)
C20 N5 C21 115.53(18)
C19 N6 C23 118.04(17)
C19 N6 C22 122.59(18)
C23 N6 C22 114.21(18)
C24 N7 C7 123.12(17)
C24 N8 C26 121.64(18)
C24 N8 C25 122.03(18)
C26 N8 C25 114.00(18)
C24 N9 C28 116.06(18)
C24 N9 C27 118.78(17)
C28 N9 C27 112.22(18)
C29 N10 C8 121.27(17)
C29 N11 C30 121.55(18)
C29 N11 C31 122.95(19)
C30 N11 C31 115.46(18)
C29 N12 C33 116.09(18)
C29 N12 C32 118.91(19)
C33 N12 C32 111.63(19)
C13 C1 N1 120.36(17)
C13 C1 C2 119.70(18)
N1 C1 C2 119.75(18)
C3 C2 N4 121.94(18)
C3 C2 C1 118.84(19)
N4 C2 C1 118.71(17)
C4 C3 C2 120.81(18)
C4 C3 H3 119.6
C2 C3 H3 119.6
C3 C4 C12 120.53(18)
C3 C4 C5 131.09(18)
C12 C4 C5 108.38(18)
C6 C5 C10 120.40(19)
C6 C5 C4 130.51(19)
C10 C5 C4 109.09(17)
C5 C6 C7 120.60(19)
C5 C6 H6 119.7
C7 C6 H6 119.7
C6 C7 N7 118.66(18)
C6 C7 C8 119.30(18)
N7 C7 C8 121.64(18)
C9 C8 N10 121.19(19)
C9 C8 C7 119.17(19)
N10 C8 C7 119.45(18)
C10 C9 C8 120.92(19)
C10 C9 H9 119.5
C8 C9 H9 119.5
C9 C10 C5 119.59(18)
C9 C10 C11 130.94(19)
C5 C10 C11 109.46(17)
C12 C11 C10 102.84(16)
C12 C11 H11A 111.2
C10 C11 H11A 111.2
C12 C11 H11B 111.2
C10 C11 H11B 111.2
H11A C11 H11B 109.1
C13 C12 C4 119.22(19)
C13 C12 C11 130.55(18)
C4 C12 C11 110.23(17)
C12 C13 C1 120.89(18)
C12 C13 H13 119.6
C1 C13 H13 119.6
N1 C14 N2 126.04(18)
N1 C14 N3 119.07(19)
N2 C14 N3 114.84(18)
N2 C15 H15A 109.5
N2 C15 H15B 109.5
H15A C15 H15B 109.5
N2 C15 H15C 109.5
H15A C15 H15C 109.5
H15B C15 H15C 109.5
N2 C16 H16A 109.5
N2 C16 H16B 109.5
H16A C16 H16B 109.5
N2 C16 H16C 109.5
H16A C16 H16C 109.5
H16B C16 H16C 109.5
N3 C17 H17A 109.5
N3 C17 H17B 109.5
H17A C17 H17B 109.5
N3 C17 H17C 109.5
H17A C17 H17C 109.5
H17B C17 H17C 109.5
N3 C18 H18A 109.5
N3 C18 H18B 109.5
H18A C18 H18B 109.5
N3 C18 H18C 109.5
H18A C18 H18C 109.5
H18B C18 H18C 109.5
N4 C19 N6 119.69(18)
N4 C19 N5 125.92(19)
N6 C19 N5 114.36(17)
N5 C20 H20A 109.5
N5 C20 H20B 109.5
H20A C20 H20B 109.5
N5 C20 H20C 109.5
H20A C20 H20C 109.5
H20B C20 H20C 109.5
N5 C21 H21A 109.5
N5 C21 H21B 109.5
H21A C21 H21B 109.5
N5 C21 H21C 109.5
H21A C21 H21C 109.5
H21B C21 H21C 109.5
N6 C22 H22A 109.5
N6 C22 H22B 109.5
H22A C22 H22B 109.5
N6 C22 H22C 109.5
H22A C22 H22C 109.5
H22B C22 H22C 109.5
N6 C23 H23A 109.5
N6 C23 H23B 109.5
H23A C23 H23B 109.5
N6 C23 H23C 109.5
H23A C23 H23C 109.5
H23B C23 H23C 109.5
N7 C24 N8 126.73(18)
N7 C24 N9 118.99(18)
N8 C24 N9 114.20(18)
N8 C25 H25A 109.5
N8 C25 H25B 109.5
H25A C25 H25B 109.5
N8 C25 H25C 109.5
H25A C25 H25C 109.5
H25B C25 H25C 109.5
N8 C26 H26A 109.5
N8 C26 H26B 109.5
H26A C26 H26B 109.5
N8 C26 H26C 109.5
H26A C26 H26C 109.5
H26B C26 H26C 109.5
N9 C27 H27A 109.5
N9 C27 H27B 109.5
H27A C27 H27B 109.5
N9 C27 H27C 109.5
H27A C27 H27C 109.5
H27B C27 H27C 109.5
N9 C28 H28A 109.5
N9 C28 H28B 109.5
H28A C28 H28B 109.5
N9 C28 H28C 109.5
H28A C28 H28C 109.5
H28B C28 H28C 109.5
N10 C29 N11 126.4(2)
N10 C29 N12 119.23(19)
N11 C29 N12 114.36(18)
N11 C30 H30A 109.5
N11 C30 H30B 109.5
H30A C30 H30B 109.5
N11 C30 H30C 109.5
H30A C30 H30C 109.5
H30B C30 H30C 109.5
N11 C31 H31A 109.5
N11 C31 H31B 109.5
H31A C31 H31B 109.5
N11 C31 H31C 109.5
H31A C31 H31C 109.5
H31B C31 H31C 109.5
N12 C32 H32A 109.5
N12 C32 H32B 109.5
H32A C32 H32B 109.5
N12 C32 H32C 109.5
H32A C32 H32C 109.5
H32B C32 H32C 109.5
N12 C33 H33A 109.5
N12 C33 H33B 109.5
H33A C33 H33B 109.5
N12 C33 H33C 109.5
H33A C33 H33C 109.5
H33B C33 H33C 109.5
N13 C34 C35 178.4(3)
C34 C35 H35A 109.5
C34 C35 H35B 109.5
H35A C35 H35B 109.5
C34 C35 H35C 109.5
H35A C35 H35C 109.5
H35B C35 H35C 109.5

loop_
_geom_bond_atom_site_label_1
_geom_bond_atom_site_label_2
_geom_bond_distance
N1 C14 1.293(3)
N1 C1 1.412(3)
N2 C14 1.381(3)
N2 C15 1.452(3)
N2 C16 1.456(3)
N3 C14 1.382(3)
N3 C18 1.452(3)
N3 C17 1.461(3)
N4 C19 1.299(3)
N4 C2 1.406(3)
N5 C19 1.391(3)
N5 C20 1.449(3)
N5 C21 1.457(3)
N6 C19 1.367(3)
N6 C23 1.457(3)
N6 C22 1.461(3)
N7 C24 1.287(3)
N7 C7 1.408(3)
N8 C24 1.375(3)
N8 C26 1.448(3)
N8 C25 1.452(3)
N9 C24 1.390(3)
N9 C28 1.456(3)
N9 C27 1.463(3)
N10 C29 1.291(3)
N10 C8 1.412(3)
N11 C29 1.381(3)
N11 C30 1.444(3)
N11 C31 1.449(3)
N12 C29 1.394(3)
N12 C33 1.450(3)
N12 C32 1.453(3)
N13 C34 1.140(3)
C1 C13 1.398(3)
C1 C2 1.416(3)
C2 C3 1.399(3)
C3 C4 1.382(3)
C3 H3 0.9300
C4 C12 1.405(3)
C4 C5 1.470(3)
C5 C6 1.388(3)
C5 C10 1.401(3)
C6 C7 1.392(3)
C6 H6 0.9300
C7 C8 1.425(3)
C8 C9 1.398(3)
C9 C10 1.386(3)
C9 H9 0.9300
C10 C11 1.525(3)
C11 C12 1.508(3)
C11 H11A 0.9700
C11 H11B 0.9700
C12 C13 1.386(3)
C13 H13 0.9300
C15 H15A 0.9600
C15 H15B 0.9600
C15 H15C 0.9600
C16 H16A 0.9600
C16 H16B 0.9600
C16 H16C 0.9600
C17 H17A 0.9600
C17 H17B 0.9600
C17 H17C 0.9600
C18 H18A 0.9600
C18 H18B 0.9600
C18 H18C 0.9600
C20 H20A 0.9600
C20 H20B 0.9600
C20 H20C 0.9600
C21 H21A 0.9600
C21 H21B 0.9600
C21 H21C 0.9600
C22 H22A 0.9600
C22 H22B 0.9600
C22 H22C 0.9600
C23 H23A 0.9600
C23 H23B 0.9600
C23 H23C 0.9600
C25 H25A 0.9600
C25 H25B 0.9600
C25 H25C 0.9600
C26 H26A 0.9600
C26 H26B 0.9600
C26 H26C 0.9600
C27 H27A 0.9600
C27 H27B 0.9600
C27 H27C 0.9600
C28 H28A 0.9600
C28 H28B 0.9600
C28 H28C 0.9600
C30 H30A 0.9600
C30 H30B 0.9600
C30 H30C 0.9600
C31 H31A 0.9600
C31 H31B 0.9600
C31 H31C 0.9600
C32 H32A 0.9600
C32 H32B 0.9600
C32 H32C 0.9600
C33 H33A 0.9600
C33 H33B 0.9600
C33 H33C 0.9600
C34 C35 1.461(3)
C35 H35A 0.9600
C35 H35B 0.9600
C35 H35C 0.9600

loop_
_geom_torsion_atom_site_label_1
_geom_torsion_atom_site_label_2
_geom_torsion_atom_site_label_3
_geom_torsion_atom_site_label_4
_geom_torsion
C14 N1 C1 C13 62.4(3)
C14 N1 C1 C2 -122.6(2)
C19 N4 C2 C3 46.4(3)
C19 N4 C2 C1 -141.9(2)
C13 C1 C2 C3 0.1(3)
N1 C1 C2 C3 -174.99(17)
C13 C1 C2 N4 -171.81(17)
N1 C1 C2 N4 13.1(3)
N4 C2 C3 C4 171.49(17)
C1 C2 C3 C4 -0.2(3)
C2 C3 C4 C12 -0.3(3)
C2 C3 C4 C5 179.76(19)
C3 C4 C5 C6 0.3(3)
C12 C4 C5 C6 -179.64(19)
C3 C4 C5 C10 -179.83(19)
C12 C4 C5 C10 0.2(2)
C10 C5 C6 C7 -1.0(3)
C4 C5 C6 C7 178.80(18)
C5 C6 C7 N7 174.23(17)
C5 C6 C7 C8 1.4(3)
C24 N7 C7 C6 129.6(2)
C24 N7 C7 C8 -57.8(3)
C29 N10 C8 C9 67.4(3)
C29 N10 C8 C7 -117.7(2)
C6 C7 C8 C9 -1.3(3)
N7 C7 C8 C9 -173.87(17)
C6 C7 C8 N10 -176.31(17)
N7 C7 C8 N10 11.1(3)
N10 C8 C9 C10 175.68(17)
C7 C8 C9 C10 0.7(3)
C8 C9 C10 C5 -0.3(3)
C8 C9 C10 C11 -178.88(18)
C6 C5 C10 C9 0.4(3)
C4 C5 C10 C9 -179.42(17)
C6 C5 C10 C11 179.28(17)
C4 C5 C10 C11 -0.6(2)
C9 C10 C11 C12 179.4(2)
C5 C10 C11 C12 0.7(2)
C3 C4 C12 C13 0.7(3)
C5 C4 C12 C13 -179.28(17)
C3 C4 C12 C11 -179.71(17)
C5 C4 C12 C11 0.3(2)
C10 C11 C12 C13 178.91(19)
C10 C11 C12 C4 -0.6(2)
C4 C12 C13 C1 -0.8(3)
C11 C12 C13 C1 179.76(19)
N1 C1 C13 C12 175.44(17)
C2 C1 C13 C12 0.4(3)
C1 N1 C14 N2 27.5(3)
C1 N1 C14 N3 -155.23(19)
C15 N2 C14 N1 22.7(3)
C16 N2 C14 N1 -140.1(2)
C15 N2 C14 N3 -154.73(19)
C16 N2 C14 N3 42.5(3)
C18 N3 C14 N1 9.6(3)
C17 N3 C14 N1 -135.9(2)
C18 N3 C14 N2 -172.79(18)
C17 N3 C14 N2 41.7(3)
C2 N4 C19 N6 -153.62(19)
C2 N4 C19 N5 28.6(3)
C23 N6 C19 N4 10.6(3)
C22 N6 C19 N4 -142.5(2)
C23 N6 C19 N5 -171.34(19)
C22 N6 C19 N5 35.5(3)
C20 N5 C19 N4 25.8(3)
C21 N5 C19 N4 -128.8(2)
C20 N5 C19 N6 -152.1(2)
C21 N5 C19 N6 53.3(3)
C7 N7 C24 N8 -25.1(3)
C7 N7 C24 N9 158.26(18)
C26 N8 C24 N7 -18.4(3)
C25 N8 C24 N7 143.3(2)
C26 N8 C24 N9 158.38(19)
C25 N8 C24 N9 -40.0(3)
C28 N9 C24 N7 -7.8(3)
C27 N9 C24 N7 130.7(2)
C28 N9 C24 N8 175.19(19)
C27 N9 C24 N8 -46.3(3)
C8 N10 C29 N11 20.2(3)
C8 N10 C29 N12 -160.65(18)
C30 N11 C29 N10 30.0(3)
C31 N11 C29 N10 -147.6(2)
C30 N11 C29 N12 -149.20(19)
C31 N11 C29 N12 33.2(3)
C33 N12 C29 N10 10.1(3)
C32 N12 C29 N10 -127.6(2)
C33 N12 C29 N11 -170.67(18)
C32 N12 C29 N11 51.7(3)
